data_2104224
loop_
_publ_author_name
'Udovenko, Anatoly A.'
'Laptash, Natalia M.'

_publ_section_title
;
 Disorder in crystals of dioxofluorotungstates, (NH~4~)~2~WO~2~F~4~ and
 Rb~2~WO~2~F~4~
;
_journal_issue 6
_journal_name_full 'Acta Crystallographica Section B'
_journal_page_first 645
_journal_page_last 651
_journal_paper_doi 10.1107/S0108768108033053
_journal_volume 64
_journal_year 2008
_chemical_formula_moiety '(F4 O2 W),2(H4N)'
_chemical_formula_sum 'F4 N2 O2 W'
_chemical_formula_weight 327.93
_chemical_name_common 'ammonium dioxotetrafluorotungstate'
_chemical_name_systematic 'ammonium dioxotetrafluorotungstate'
_space_group_IT_number 2
_symmetry_cell_setting triclinic
_symmetry_space_group_name_Hall '-P 1'
_symmetry_space_group_name_H-M 'P -1'
_atom_sites_solution_primary direct
_atom_sites_solution_secondary difmap
_audit_creation_method SHELXL-97
_cell_angle_alpha 90.022(2)
_cell_angle_beta 112.466(2)
_cell_angle_gamma 89.999(2)
_cell_formula_units_Z 4
_cell_length_a 5.9013(4)
_cell_length_b 14.1993(9)
_cell_length_c 7.7162(5)
_cell_measurement_reflns_used 1019
_cell_measurement_temperature 133(2)
_cell_measurement_theta_max 39.43
_cell_measurement_theta_min 1.43
_cell_volume 597.50(7)
_computing_cell_refinement 'Bruker SAINT v6.02a (Bruker, 2000)'
_computing_data_collection 'Bruker Smart v5.054 (Bruker, 1998)'
_computing_data_reduction 'Bruker SAINT v6.02a (Bruker, 2000)'
_computing_molecular_graphics 'Bruker SHELXTL v5.1 (Bruker, 1998)'
_computing_publication_material 'Bruker SHELXTL v5.1 (Bruker, 1998)'
_computing_structure_refinement 'Bruker SHELXTL v5.1 (Bruker, 1998)'
_computing_structure_solution 'Bruker SHELXTL v5.1 (Bruker, 1998)'
_diffrn_ambient_temperature 133(2)
_diffrn_detector_area_resol_mean 8.33
_diffrn_measured_fraction_theta_full 0.978
_diffrn_measured_fraction_theta_max 0.887
_diffrn_measurement_device_type 'Bruker Smart 1000 CCD'
_diffrn_measurement_method '\w scans'
_diffrn_radiation_monochromator graphite
_diffrn_radiation_source 'fine-focus sealed tube'
_diffrn_radiation_type MoK\a
_diffrn_radiation_wavelength 0.71073
_diffrn_reflns_av_R_equivalents 0.0353
_diffrn_reflns_av_sigmaI/netI 0.0469
_diffrn_reflns_limit_h_max 10
_diffrn_reflns_limit_h_min -9
_diffrn_reflns_limit_k_max 25
_diffrn_reflns_limit_k_min -25
_diffrn_reflns_limit_l_max 12
_diffrn_reflns_limit_l_min -13
_diffrn_reflns_number 15611
_diffrn_reflns_theta_full 30.00
_diffrn_reflns_theta_max 39.43
_diffrn_reflns_theta_min 1.43
_exptl_absorpt_coefficient_mu 19.357
_exptl_absorpt_correction_T_max 0.0855
_exptl_absorpt_correction_T_min 0.0855
_exptl_absorpt_correction_type multi-scan
_exptl_absorpt_process_details 'SADABS v.2.03; Bruker 1999'
_exptl_crystal_colour colorless
_exptl_crystal_density_diffrn 3.645
_exptl_crystal_density_method 'not measured'
_exptl_crystal_description sphere
_exptl_crystal_F_000 592
_exptl_crystal_size_max 0.26
_exptl_crystal_size_mid 0.26
_exptl_crystal_size_min 0.25
_exptl_crystal_size_rad 0.13
_refine_diff_density_max 10.213
_refine_diff_density_min -7.775
_refine_ls_extinction_coef 0.00027(10)
_refine_ls_extinction_expression Fc^*^=kFc[1+0.001xFc^2^\l^3^/sin(2\q)]^-1/4^
_refine_ls_extinction_method SHELXL
_refine_ls_goodness_of_fit_ref 1.063
_refine_ls_hydrogen_treatment undef
_refine_ls_matrix_type full
_refine_ls_number_parameters 165
_refine_ls_number_reflns 6355
_refine_ls_number_restraints 0
_refine_ls_restrained_S_all 1.063
_refine_ls_R_factor_all 0.0409
_refine_ls_R_factor_gt 0.0392
_refine_ls_shift/su_max 0.027
_refine_ls_shift/su_mean 0.003
_refine_ls_structure_factor_coef Fsqd
_refine_ls_weighting_details 'calc w=1/[\s^2^(Fo^2^)+(0.0000P)^2^+17.9570P] where P=(Fo^2^+2Fc^2^)/3'
_refine_ls_weighting_scheme calc
_refine_ls_wR_factor_gt 0.0908
_refine_ls_wR_factor_ref 0.0916
_reflns_number_gt 6066
_reflns_number_total 6355
_reflns_threshold_expression >2sigma(I)
_cod_data_source_file bp5013.cif
_cod_data_source_block II
_cod_depositor_comments
;
The following automatic conversions were performed:
'_symmetry_cell_setting' value 'Triclinic' changed to 'triclinic'
according to '/home/saulius/struct/CIF-dictionaries/cif_core.dic'
dictionary named 'cif_core.dic' version 2.4.1 from
2010-06-29.

'_exptl_absorpt_correction_type' value 'Multi-scan' changed
to 'multi-scan' according to
'/home/saulius/struct/CIF-dictionaries/cif_core.dic' dictionary named
'cif_core.dic' version 2.4.1 from 2010-06-29.

Automatic conversion script
Id: cif_fix_enum 1527 2010-12-29 10:47:43Z saulius 

The following automatic conversions were performed:

'_symmetry_cell_setting' value 'Triclinic' changed to 'triclinic'
according to /home/saulius/struct/CIF-dictionaries/cif_core.dic
dictionary named 'cif_core.dic' version 2.4.1 from
2010-06-29.

'_exptl_absorpt_correction_type' value 'Multi-scan'
changed to 'multi-scan' according to
/home/saulius/struct/CIF-dictionaries/cif_core.dic dictionary named
'cif_core.dic' version 2.4.1 from 2010-06-29.

Automatic conversion script
Id: cif_fix_values 1715 2011-07-08 13:25:40Z adriana 
;
_cod_database_code 2104224

loop_
_symmetry_equiv_pos_as_xyz
'x, y, z'
'-x, -y, -z'

loop_
_atom_site_type_symbol
_atom_site_label
_atom_site_fract_x
_atom_site_fract_y
_atom_site_fract_z
_atom_site_U_iso_or_equiv
_atom_site_adp_type
_atom_site_calc_flag
_atom_site_occupancy
_atom_site_attached_hydrogens
W W1 0.62509(3) 0.118066(15) 0.21307(2) 0.00468(3) Uani d 1 0
W W2 0.41301(3) 0.382878(15) 0.78691(2) 0.00510(3) Uani d 1 0
N N1 0.7310(8) 0.3639(3) 0.4445(6) 0.0081(8) Uani d 1 4
N N2 0.9588(8) 0.1236(4) 0.8872(7) 0.0109(8) Uani d 1 4
N N3 0.2855(8) 0.1360(3) 0.5537(7) 0.0081(8) Uani d 1 4
N N4 0.0741(9) 0.3764(4) 0.1145(7) 0.0111(8) Uani d 1 4
O O1 0.5008(7) 0.1123(4) -0.0296(5) 0.0115(7) Uani d 1 0
O O2 0.8673(7) 0.0355(3) 0.2679(6) 0.0105(7) Uani d 1 0
O O3 0.5313(7) 0.3883(3) 1.0289(5) 0.0101(6) Uani d 1 0
O O4 0.5998(6) 0.4641(3) 0.7321(5) 0.0082(6) Uani d 1 0
F F1 0.7293(7) 0.1486(3) 0.4929(5) 0.0121(7) Uani d 1 0
F F2 0.8345(6) 0.2233(2) 0.2278(5) 0.0087(6) Uani d 1 0
F F3 0.3709(6) 0.2106(2) 0.2138(5) 0.0108(6) Uani d 1 0
F F4 0.4036(6) 0.0316(2) 0.2592(5) 0.0118(6) Uani d 1 0
F F5 0.2371(7) 0.3521(3) 0.5071(5) 0.0128(7) Uani d 1 0
F F6 0.1421(6) 0.4678(3) 0.7396(5) 0.0119(7) Uani d 1 0
F F7 0.1562(6) 0.2882(2) 0.7857(6) 0.0112(7) Uani d 1 0
F F8 0.6074(6) 0.2770(2) 0.7713(5) 0.0095(6) Uani d 1 0

loop_
_atom_site_aniso_label
_atom_site_aniso_U_11
_atom_site_aniso_U_22
_atom_site_aniso_U_33
_atom_site_aniso_U_12
_atom_site_aniso_U_13
_atom_site_aniso_U_23
W1 0.00575(5) 0.00573(5) 0.00226(5) -0.00412(6) 0.00118(4) -0.00104(6)
W2 0.00601(5) 0.00393(5) 0.00440(6) 0.00096(6) 0.00091(4) -0.00117(6)
N1 0.0101(13) 0.0087(16) 0.0063(13) -0.0008(11) 0.0041(11) 0.0001(11)
N2 0.0106(14) 0.0081(16) 0.0121(15) 0.0001(15) 0.0022(12) 0.0023(15)
N3 0.0061(13) 0.0077(16) 0.0101(15) 0.0009(11) 0.0026(11) 0.0003(12)
N4 0.0112(14) 0.0087(17) 0.0124(16) 0.0021(15) 0.0035(12) 0.0010(15)
O1 0.0141(12) 0.0160(15) 0.0052(11) -0.0049(15) 0.0045(9) -0.0039(13)
O2 0.0102(13) 0.0076(13) 0.0136(15) -0.0008(11) 0.0044(11) -0.0016(12)
O3 0.0120(12) 0.0091(13) 0.0073(12) -0.0009(13) 0.0016(10) -0.0041(13)
O4 0.0091(11) 0.0065(12) 0.0118(13) 0.0031(10) 0.0071(10) -0.0009(11)
F1 0.0125(12) 0.0138(13) 0.0077(12) -0.0007(11) 0.0013(10) -0.0017(11)
F2 0.0089(10) 0.0051(10) 0.0144(12) -0.0042(9) 0.0068(9) -0.0026(10)
F3 0.0116(12) 0.0115(13) 0.0098(12) 0.0058(10) 0.0045(10) 0.0036(10)
F4 0.0134(11) 0.0089(12) 0.0174(13) -0.0059(10) 0.0107(10) -0.0034(10)
F5 0.0168(13) 0.0168(14) 0.0031(10) -0.0015(12) 0.0020(10) -0.0032(10)
F6 0.0087(11) 0.0093(12) 0.0150(14) 0.0041(10) 0.0016(11) -0.0013(11)
F7 0.0093(11) 0.0087(12) 0.0161(14) -0.0018(10) 0.0053(10) 0.0038(11)
F8 0.0110(11) 0.0051(11) 0.0152(13) 0.0028(9) 0.0080(10) -0.0016(10)

loop_
_atom_type_symbol
_atom_type_description
_atom_type_scat_dispersion_real
_atom_type_scat_dispersion_imag
_atom_type_scat_source
N N 0.0061 0.0033 'International Tables Vol C Tables 4.2.6.8 and 6.1.1.4'
H H 0.0000 0.0000 'International Tables Vol C Tables 4.2.6.8 and 6.1.1.4'
O O 0.0106 0.0060 'International Tables Vol C Tables 4.2.6.8 and 6.1.1.4'
F F 0.0171 0.0103 'International Tables Vol C Tables 4.2.6.8 and 6.1.1.4'
W W -0.8490 6.8722 'International Tables Vol C Tables 4.2.6.8 and 6.1.1.4'

loop_
_geom_angle_atom_site_label_1
_geom_angle_atom_site_label_2
_geom_angle_atom_site_label_3
_geom_angle
_geom_angle_publ_flag
O1 W1 O2 101.4(2) y
O1 W1 F2 95.62(18) y
O2 W1 F2 93.36(16) y
O1 W1 F4 97.64(18) y
O2 W1 F4 94.40(17) y
F2 W1 F4 163.00(16) y
O1 W1 F3 91.48(18) y
O2 W1 F3 167.00(18) y
F2 W1 F3 87.39(15) y
F4 W1 F3 81.69(15) y
O1 W1 F1 168.51(18) y
O2 W1 F1 89.88(17) y
F2 W1 F1 81.15(15) y
F4 W1 F1 83.76(15) y
F3 W1 F1 77.40(15) y
O3 W2 F6 98.07(18) y
O4 W2 F6 95.48(17) y
O3 W2 F8 95.64(18) y
O4 W2 F8 93.09(17) y
F6 W2 F8 162.04(15) y
O3 W2 F7 91.56(18) y
O4 W2 F7 166.87(17) y
F6 W2 F7 81.33(15) y
F8 W2 F7 86.77(16) y
O3 W2 F5 168.29(18) y
O4 W2 F5 89.89(17) y
F6 W2 F5 83.35(16) y
F8 W2 F5 80.91(16) y
F7 W2 F5 77.12(16) y
O3 W2 O4 101.51(19) y

loop_
_geom_bond_atom_site_label_1
_geom_bond_atom_site_label_2
_geom_bond_site_symmetry_2
_geom_bond_distance
_geom_bond_publ_flag
W1 O1 . 1.732(3) y
W1 O2 . 1.770(4) y
W1 F2 . 1.915(3) y
W1 F4 . 1.923(4) y
W1 F3 . 1.996(4) y
W1 F1 . 2.053(4) y
W2 O3 . 1.727(4) y
W2 O4 . 1.755(4) y
W2 F6 . 1.923(4) y
W2 F8 . 1.923(3) y
W2 F7 . 2.024(4) y
W2 F5 . 2.053(3) y
N1 F2 . 2.816(6) y
N1 F5 1_655 2.842(6) y
N1 O4 . 2.976(6) y
N1 O3 1_554 2.984(6) y
N1 F6 1_655 3.004(5) y
N1 F6 2_666 3.017(6) y
N1 F7 1_655 3.056(5) y
N1 F1 . 3.081(6) y
N1 F3 . 3.087(5) y
N1 O4 2_666 3.099(6) y
N1 F8 . 3.134(6) y
N1 F5 . 3.136(6) y
N2 F1 . 2.840(6) y
N2 F7 1_655 2.852(6) y
N2 F8 . 2.903(6) y
N2 O2 2_756 2.920(7) y
N2 F4 2_656 2.976(6) y
N2 O1 1_556 3.011(7) y
N2 O1 1_656 3.017(6) y
N2 F3 1_656 3.018(5) y
N2 F2 1_556 3.304(7) y
N3 F8 . 2.827(5) y
N3 F1 . 2.837(6) y
N3 O2 1_455 2.971(6) y
N3 O1 1_556 2.991(6) y
N3 F4 . 3.010(6) y
N3 F4 2_656 3.015(6) y
N3 F3 . 3.045(7) y
N3 F7 . 3.081(6) y
N3 F5 . 3.090(6) y
N3 O2 2_656 3.097(6) y
N3 F2 1_455 3.136(5) y
N3 F1 1_455 3.138(6) y
N4 F5 . 2.828(6) y
N4 F3 . 2.859(6) y
N4 F2 1_455 2.904(6) y
N4 O4 2_666 2.914(6) y
N4 F6 2_566 2.981(7) y
N4 O3 1_454 3.018(6) y
N4 O3 1_554 3.018(7) y
N4 F7 1_554 3.030(7) y
N4 F8 1_454 3.319(6) y
N4 F6 1_554 3.332(7) y
N4 O4 1_454 3.432(6) y
N4 W2 1_454 3.752(4) y
O1 F3 . 2.676(6) y
O1 F2 . 2.705(5) y
O1 O2 . 2.709(5) y
O1 F4 . 2.754(6) y
O2 F2 . 2.683(5) y
O2 F1 . 2.708(6) y
O2 F4 . 2.712(6) y
O3 F7 . 2.696(5) y
O3 O4 . 2.697(6) y
O3 F8 . 2.708(6) y
O3 F6 . 2.759(5) y
O4 F8 . 2.672(5) y
O4 F5 . 2.699(5) y
O4 F6 . 2.724(6) y
F1 F3 . 2.532(5) y
F1 F2 . 2.583(5) y
F1 F4 . 2.656(5) y
F2 F3 . 2.702(5) y
F3 F4 . 2.564(5) y
F5 F7 . 2.541(6) y
F5 F8 . 2.582(5) y
F5 F6 . 2.646(6) y
F6 F7 . 2.573(5) y
F7 F8 . 2.712(5) y
